data_4306365
loop_
_publ_author_name
'Marc Fourmigu\'e'
'Pascale Auban-Senzier'

_publ_section_title
;
Anionic Layered Networks Reconstructed from [Cd(SCN)3]\\infty-Chains in
Pseudo One-Dimensional Conducting Salts of Halogenated Tetrathiafulvalenes
;
_journal_name_full 'Inorganic Chemistry'
_journal_page_first 9979
_journal_page_last 9986
_journal_paper_doi 10.1021/ic801207v
_journal_volume 47
_journal_year 2008
_chemical_compound_source 'synthesis as described'
_chemical_formula_moiety '(C8 H4 I4 S6)2, Cd1.5(NCS)4, C2 H3 N, H2 O'
_chemical_formula_sum 'C22 H12 Cd1.5 I4 N5 O S16'
_chemical_formula_weight 1551.53
_chemical_name_common '(EDT-TTF-I2)2 Cd1.5(NCS)4, CH3CN, H2O'
_chemical_name_systematic
;
 ?
;
_space_group_IT_number 2
_symmetry_cell_setting triclinic
_symmetry_Int_Tables_number 2
_symmetry_space_group_name_Hall '-P 1'
_symmetry_space_group_name_H-M 'P -1'
_atom_sites_solution_hydrogens geom
_atom_sites_solution_primary direct
_atom_sites_solution_secondary difmap
_audit_creation_date 2007-07-17T11:08:15-00:00
_audit_creation_method 'WinGX routine CIF_UPDATE'
_cell_angle_alpha 104.318(8)
_cell_angle_beta 95.7570(10)
_cell_angle_gamma 95.48590(10)
_cell_formula_units_Z 2
_cell_length_a 8.79570(10)
_cell_length_b 12.9571(2)
_cell_length_c 19.6473(4)
_cell_measurement_reflns_used 25956
_cell_measurement_temperature 293(2)
_cell_measurement_theta_max 27.485
_cell_measurement_theta_min 2.91
_cell_measurement_wavelength 0.71073
_cell_volume 2141.74(10)
_computing_cell_refinement 'HKL Scalepack (Otwinowski & Minor 1997)'
_computing_data_collection 'Collect (Bruker AXS BV, 1997-2004)'
_computing_data_reduction 'HKL Denzo and Scalepack (Otwinowski & Minor 1997)'
_computing_molecular_graphics 'Ortep-3 for Windows (Farrugia, 1997)'
_computing_publication_material 'WinGX publication routines (Farrugia, 1999)'
_computing_structure_refinement 'SHELXL-97 (Sheldrick, 1997)'
_computing_structure_solution 'SHELXS-97 (Sheldrick, 1997)'
_diffrn_ambient_temperature 293(2)
_diffrn_detector 'CCD plate'
_diffrn_detector_area_resol_mean 9
_diffrn_measured_fraction_theta_full 0.994
_diffrn_measured_fraction_theta_max 0.994
_diffrn_measurement_device '95mm CCD camera on \k-goniostat'
_diffrn_measurement_device_type KappaCCD
_diffrn_measurement_method 'CCD rotation images, thick slices'
_diffrn_orient_matrix_type 'by Bruker AXS Collect from scalepack cell'
_diffrn_orient_matrix_UB_11 -0.566573E-1
_diffrn_orient_matrix_UB_12 0.121088E-1
_diffrn_orient_matrix_UB_13 -0.435233E-1
_diffrn_orient_matrix_UB_21 -0.982686E-1
_diffrn_orient_matrix_UB_22 -0.26427E-2
_diffrn_orient_matrix_UB_23 0.214292E-1
_diffrn_orient_matrix_UB_31 0.199343E-1
_diffrn_orient_matrix_UB_32 0.793181E-1
_diffrn_orient_matrix_UB_33 0.212644E-1
_diffrn_radiation_monochromator graphite
_diffrn_radiation_probe x-ray
_diffrn_radiation_type MoK\a
_diffrn_radiation_wavelength 0.71073
_diffrn_reflns_av_R_equivalents 0.0819
_diffrn_reflns_av_unetI/netI 0.0492
_diffrn_reflns_limit_h_max 11
_diffrn_reflns_limit_h_min -11
_diffrn_reflns_limit_k_max 16
_diffrn_reflns_limit_k_min -16
_diffrn_reflns_limit_l_max 25
_diffrn_reflns_limit_l_min -25
_diffrn_reflns_number 37828
_diffrn_reflns_theta_full 27.48
_diffrn_reflns_theta_max 27.48
_diffrn_reflns_theta_min 2.94
_diffrn_source 'Enraf Nonius FR590'
_exptl_absorpt_coefficient_mu 4.444
_exptl_absorpt_correction_T_max 0.285
_exptl_absorpt_correction_T_min 0.1913
_exptl_absorpt_correction_type multi-scan
_exptl_absorpt_process_details
;
        [c.f. r.h. blessing, acta cryst. (1995), a51, 33-38]
;
_exptl_crystal_colour black
_exptl_crystal_density_diffrn 2.406
_exptl_crystal_density_method 'not measured'
_exptl_crystal_description prism
_exptl_crystal_F_000 1454
_exptl_crystal_size_max 0.5
_exptl_crystal_size_mid 0.3
_exptl_crystal_size_min 0.25
_refine_diff_density_max 2.302
_refine_diff_density_min -1.394
_refine_diff_density_rms 0.149
_refine_ls_extinction_coef 0.0029(2)
_refine_ls_extinction_expression Fc^*^=kFc[1+0.001xFc^2^\l^3^/sin(2\q)]^-1/4^
_refine_ls_extinction_method SHELXL
_refine_ls_goodness_of_fit_ref 1.088
_refine_ls_hydrogen_treatment constr
_refine_ls_matrix_type full
_refine_ls_number_parameters 450
_refine_ls_number_reflns 9766
_refine_ls_number_restraints 0
_refine_ls_restrained_S_all 1.088
_refine_ls_R_factor_all 0.051
_refine_ls_R_factor_gt 0.0398
_refine_ls_shift/su_max 0.002
_refine_ls_shift/su_mean 0
_refine_ls_structure_factor_coef Fsqd
_refine_ls_weighting_details 'calc w=1/[\s^2^(Fo^2^)+(0.0518P)^2^+2.0422P] where P=(Fo^2^+2Fc^2^)/3'
_refine_ls_weighting_scheme calc
_refine_ls_wR_factor_gt 0.1013
_refine_ls_wR_factor_ref 0.1103
_reflns_number_gt 8004
_reflns_number_total 9766
_reflns_threshold_expression >2sigma(I)
_cod_data_source_file ic801207v_si_001_2.cif
_cod_data_source_block EDTI2Cd
_cod_original_cell_volume 2141.74(6)
_cod_original_formula_sum 'C22 H12 Cd1.50 I4 N5 O S16'
_cod_database_code 4306365

loop_
_symmetry_equiv_pos_as_xyz
'x, y, z'
'-x, -y, -z'

loop_
_atom_site_label
_atom_site_type_symbol
_atom_site_fract_x
_atom_site_fract_y
_atom_site_fract_z
_atom_site_U_iso_or_equiv
_atom_site_adp_type
_atom_site_occupancy
_atom_site_symmetry_multiplicity
_atom_site_calc_flag
_atom_site_refinement_flags
_atom_site_disorder_assembly
_atom_site_disorder_group
Cd1 Cd 0 0 0 0.04022(12) Uani 1 2 d S . .
Cd2 Cd 0.54877(4) 0.27452(2) -0.007953(17) 0.03972(10) Uani 1 1 d . . .
S1 S 0.14569(17) 0.13892(12) 0.12413(7) 0.0566(3) Uani 1 1 d . . .
S2 S 0.37196(16) 0.32765(10) -0.11449(7) 0.0513(3) Uani 1 1 d . . .
S3 S 0.78197(16) 0.29305(11) -0.08523(7) 0.0512(3) Uani 1 1 d . . .
S4 S 0.50408(15) 0.06914(10) -0.09047(8) 0.0528(3) Uani 1 1 d . . .
C1 C 0.2763(5) 0.1924(4) 0.0845(2) 0.0437(10) Uani 1 1 d . . .
C2 C 0.3925(5) 0.4576(4) -0.0818(2) 0.0387(9) Uani 1 1 d . . .
C3 C 0.8810(5) 0.2061(4) -0.0578(2) 0.0396(10) Uani 1 1 d . . .
C4 C 0.3372(5) 0.0253(3) -0.0698(2) 0.0376(9) Uani 1 1 d . . .
N1 N 0.3664(5) 0.2319(3) 0.0574(2) 0.0531(10) Uani 1 1 d . . .
N2 N 0.4074(5) 0.5505(3) -0.0596(2) 0.0483(9) Uani 1 1 d . . .
N3 N 0.9495(5) 0.1446(3) -0.0406(2) 0.0519(10) Uani 1 1 d . . .
N4 N 0.2202(4) -0.0070(3) -0.0567(2) 0.0482(9) Uani 1 1 d . . .
O1 O 0.7184(4) 0.2417(3) 0.08486(19) 0.0513(8) Uani 1 1 d . . .
I1A I -1.07971(3) 0.39601(2) 0.745880(16) 0.04320(10) Uani 1 1 d . . .
I2A I -1.45563(4) 0.21015(3) 0.706734(17) 0.04695(10) Uani 1 1 d . . .
S1A S -1.03028(14) 0.25758(10) 0.58945(6) 0.0437(3) Uani 1 1 d . . .
S2A S -1.32095(13) 0.11269(10) 0.55934(6) 0.0443(3) Uani 1 1 d . . .
S3A S -0.93050(14) 0.13452(10) 0.44003(6) 0.0450(3) Uani 1 1 d . . .
S4A S -1.21953(13) -0.01160(10) 0.40985(6) 0.0447(3) Uani 1 1 d . . .
S5A S -0.81038(15) 0.03908(11) 0.30848(7) 0.0510(3) Uani 1 1 d . . .
S6A S -1.15338(14) -0.13648(10) 0.27012(7) 0.0471(3) Uani 1 1 d . . .
C1A C -1.1532(5) 0.2743(4) 0.6545(2) 0.0369(9) Uani 1 1 d . . .
C2A C -1.2852(5) 0.2080(4) 0.6409(2) 0.0374(9) Uani 1 1 d . . .
C3A C -1.1455(5) 0.1481(4) 0.5317(2) 0.0403(10) Uani 1 1 d . . .
C4A C -1.1035(5) 0.0957(4) 0.4684(2) 0.0392(10) Uani 1 1 d . . .
C5A C -0.9603(5) 0.0353(4) 0.3594(2) 0.0400(10) Uani 1 1 d . . .
C6A C -1.0938(5) -0.0319(4) 0.3458(2) 0.0386(9) Uani 1 1 d . . .
C7A C -0.8789(6) -0.0633(5) 0.2280(3) 0.0545(13) Uani 1 1 d . . .
H7A1 H -0.8325 -0.044 0.1894 0.065 Uiso 1 1 calc R . .
H7A2 H -0.8439 -0.1303 0.2327 0.065 Uiso 1 1 calc R . .
C8A C -1.0504(6) -0.0815(5) 0.2088(3) 0.0582(14) Uani 1 1 d . . .
H8A1 H -1.0751 -0.1302 0.1619 0.07 Uiso 1 1 calc R . .
H8A2 H -1.0865 -0.0137 0.2067 0.07 Uiso 1 1 calc R . .
I1B I -0.41669(3) 0.10239(2) 0.244320(16) 0.04277(10) Uani 1 1 d . . .
I2B I -0.03632(4) 0.28575(3) 0.289485(18) 0.04837(10) Uani 1 1 d . . .
S1B S -0.46393(14) 0.23287(10) 0.40389(6) 0.0462(3) Uani 1 1 d . . .
S2B S -0.17172(14) 0.37591(10) 0.43771(6) 0.0454(3) Uani 1 1 d . . .
S3B S -0.57147(14) 0.35344(11) 0.55084(6) 0.0483(3) Uani 1 1 d . . .
S4B S -0.28312(14) 0.50007(10) 0.58658(6) 0.0454(3) Uani 1 1 d . . .
S5B S -0.70539(15) 0.44908(12) 0.67812(7) 0.0551(3) Uani 1 1 d . . .
S6B S -0.36252(15) 0.62305(11) 0.72476(7) 0.0505(3) Uani 1 1 d . . .
C1B C -0.3406(5) 0.2186(4) 0.3392(2) 0.0375(9) Uani 1 1 d . . .
C2B C -0.2076(5) 0.2834(4) 0.3545(2) 0.0382(9) Uani 1 1 d . . .
C3B C -0.3498(5) 0.3411(4) 0.4631(2) 0.0419(10) Uani 1 1 d . . .
C4B C -0.3959(5) 0.3931(4) 0.5256(2) 0.0420(10) Uani 1 1 d . . .
C5B C -0.5508(5) 0.4529(4) 0.6304(3) 0.0423(10) Uani 1 1 d . . .
C6B C -0.4154(5) 0.5202(4) 0.6477(2) 0.0412(10) Uani 1 1 d . . .
C7B C -0.6367(7) 0.5425(6) 0.7620(3) 0.0668(16) Uani 1 1 d . . .
H7B1 H -0.6756 0.61 0.7618 0.08 Uiso 1 1 calc R . .
H7B2 H -0.6818 0.5158 0.7984 0.08 Uiso 1 1 calc R . .
C8B C -0.4679(7) 0.5650(6) 0.7830(3) 0.0692(16) Uani 1 1 d . . .
H8B1 H -0.4287 0.4984 0.7855 0.083 Uiso 1 1 calc R . .
H8B2 H -0.4479 0.6134 0.8301 0.083 Uiso 1 1 calc R . .
C5 C 0.0555(7) 0.4197(4) 0.0844(3) 0.0572(13) Uani 1 1 d . . .
N5 N -0.0245(7) 0.4186(5) 0.1251(3) 0.0822(17) Uani 1 1 d . . .
C6 C 0.1579(7) 0.4201(5) 0.0312(4) 0.0712(17) Uani 1 1 d . . .
H6A H 0.1366 0.3534 -0.0048 0.107 Uiso 1 1 calc R . .
H6B H 0.2627 0.4286 0.0528 0.107 Uiso 1 1 calc R . .
H6C H 0.1424 0.4784 0.0103 0.107 Uiso 1 1 calc R . .

loop_
_atom_site_aniso_label
_atom_site_aniso_U_11
_atom_site_aniso_U_22
_atom_site_aniso_U_33
_atom_site_aniso_U_23
_atom_site_aniso_U_13
_atom_site_aniso_U_12
Cd1 0.0401(2) 0.0380(2) 0.0438(3) 0.0104(2) 0.01177(19) 0.00519(18)
Cd2 0.04627(19) 0.03420(17) 0.03683(18) 0.00460(13) 0.01058(13) 0.00260(13)
S1 0.0622(8) 0.0617(8) 0.0401(7) 0.0070(6) 0.0146(6) -0.0124(6)
S2 0.0641(8) 0.0361(6) 0.0449(7) -0.0011(5) -0.0051(6) 0.0062(5)
S3 0.0553(7) 0.0540(7) 0.0541(7) 0.0245(6) 0.0204(6) 0.0139(6)
S4 0.0496(7) 0.0419(6) 0.0549(8) -0.0109(5) 0.0216(6) -0.0078(5)
C1 0.049(2) 0.038(2) 0.038(2) -0.0007(19) 0.003(2) 0.0036(19)
C2 0.042(2) 0.045(3) 0.030(2) 0.0105(19) 0.0047(17) 0.0066(18)
C3 0.044(2) 0.037(2) 0.037(2) 0.0040(19) 0.0173(18) 0.0017(19)
C4 0.046(2) 0.0262(19) 0.036(2) 0.0001(17) 0.0028(18) 0.0054(17)
N1 0.061(3) 0.046(2) 0.049(2) 0.0059(19) 0.020(2) -0.0085(19)
N2 0.064(3) 0.038(2) 0.041(2) 0.0088(18) 0.0052(19) 0.0028(18)
N3 0.061(2) 0.048(2) 0.054(3) 0.018(2) 0.018(2) 0.019(2)
N4 0.036(2) 0.052(2) 0.052(2) 0.0036(19) 0.0136(17) 0.0006(17)
O1 0.057(2) 0.052(2) 0.046(2) 0.0154(16) 0.0060(16) 0.0090(16)
I1A 0.04633(17) 0.04284(17) 0.03331(16) -0.00267(12) 0.00923(12) -0.00067(13)
I2A 0.04223(17) 0.0564(2) 0.04243(18) 0.00990(15) 0.01551(13) 0.00425(14)
S1A 0.0436(6) 0.0483(6) 0.0309(5) -0.0025(5) 0.0107(4) -0.0084(5)
S2A 0.0419(6) 0.0497(6) 0.0330(6) -0.0011(5) 0.0086(5) -0.0081(5)
S3A 0.0433(6) 0.0495(6) 0.0342(6) -0.0013(5) 0.0103(5) -0.0080(5)
S4A 0.0415(6) 0.0518(7) 0.0314(6) -0.0040(5) 0.0099(4) -0.0068(5)
S5A 0.0459(6) 0.0573(7) 0.0451(7) 0.0012(6) 0.0190(5) 0.0015(5)
S6A 0.0474(6) 0.0493(7) 0.0349(6) -0.0068(5) 0.0099(5) 0.0010(5)
C1A 0.037(2) 0.042(2) 0.027(2) 0.0018(17) 0.0047(16) -0.0019(17)
C2A 0.040(2) 0.043(2) 0.027(2) 0.0027(18) 0.0129(17) 0.0025(18)
C3A 0.041(2) 0.045(2) 0.029(2) 0.0006(18) 0.0085(17) -0.0044(19)
C4A 0.036(2) 0.044(2) 0.034(2) 0.0049(19) 0.0058(17) -0.0028(18)
C5A 0.043(2) 0.039(2) 0.036(2) 0.0034(19) 0.0089(18) 0.0051(18)
C6A 0.042(2) 0.039(2) 0.032(2) 0.0029(18) 0.0093(18) 0.0041(18)
C7A 0.059(3) 0.067(3) 0.036(3) 0.006(2) 0.018(2) 0.008(3)
C8A 0.059(3) 0.079(4) 0.032(3) 0.006(3) 0.005(2) 0.009(3)
I1B 0.04505(17) 0.04374(17) 0.03313(16) -0.00186(12) 0.00971(12) 0.00039(13)
I2B 0.04438(18) 0.0564(2) 0.04598(19) 0.01284(15) 0.01686(14) 0.00406(14)
S1B 0.0450(6) 0.0535(7) 0.0311(6) -0.0025(5) 0.0109(5) -0.0097(5)
S2B 0.0426(6) 0.0523(7) 0.0331(6) -0.0004(5) 0.0073(5) -0.0077(5)
S3B 0.0465(6) 0.0546(7) 0.0335(6) -0.0030(5) 0.0084(5) -0.0095(5)
S4B 0.0423(6) 0.0524(7) 0.0322(6) -0.0029(5) 0.0074(4) -0.0062(5)
S5B 0.0436(6) 0.0686(8) 0.0436(7) -0.0032(6) 0.0144(5) -0.0022(6)
S6B 0.0513(7) 0.0494(7) 0.0395(6) -0.0087(5) 0.0111(5) -0.0012(5)
C1B 0.038(2) 0.041(2) 0.028(2) 0.0012(18) 0.0050(17) -0.0002(18)
C2B 0.036(2) 0.047(2) 0.032(2) 0.0086(19) 0.0124(17) 0.0035(18)
C3B 0.043(2) 0.049(3) 0.029(2) 0.0021(19) 0.0073(18) -0.0024(19)
C4B 0.040(2) 0.050(3) 0.029(2) 0.0042(19) 0.0055(18) -0.0068(19)
C5B 0.046(2) 0.041(2) 0.036(2) 0.0035(19) 0.0064(19) 0.0045(19)
C6B 0.045(2) 0.039(2) 0.035(2) 0.0005(18) 0.0062(19) 0.0024(19)
C7B 0.056(3) 0.103(5) 0.032(3) 0.001(3) 0.012(2) 0.003(3)
C8B 0.075(4) 0.079(4) 0.042(3) 0.001(3) 0.009(3) -0.006(3)
C5 0.061(3) 0.041(3) 0.059(3) -0.003(2) 0.007(3) -0.004(2)
N5 0.089(4) 0.085(4) 0.055(3) -0.007(3) 0.017(3) -0.015(3)
C6 0.060(3) 0.060(3) 0.097(5) 0.019(3) 0.027(3) 0.011(3)

loop_
_atom_type_symbol
_atom_type_description
_atom_type_scat_dispersion_real
_atom_type_scat_dispersion_imag
_atom_type_scat_source
C C 0.0033 0.0016 'International Tables Vol C Tables 4.2.6.8 and 6.1.1.4'
H H 0 0 'International Tables Vol C Tables 4.2.6.8 and 6.1.1.4'
N N 0.0061 0.0033 'International Tables Vol C Tables 4.2.6.8 and 6.1.1.4'
S S 0.1246 0.1234 'International Tables Vol C Tables 4.2.6.8 and 6.1.1.4'
Cd Cd -0.8075 1.2024 'International Tables Vol C Tables 4.2.6.8 and 6.1.1.4'
I I -0.4742 1.8119 'International Tables Vol C Tables 4.2.6.8 and 6.1.1.4'
O O 0.0106 0.006 'International Tables Vol C Tables 4.2.6.8 and 6.1.1.4'

loop_
_exptl_crystal_face_index_h
_exptl_crystal_face_index_k
_exptl_crystal_face_index_l
_exptl_crystal_face_perp_dist
1 -1 9 0.101
-1 1 -11 0.151
-16 1 -8 0.253
-1 -1 8 0.157
14 -1 8 0.145
10 1 -8 0.191
3 1 -8 0.196
3 -3 1 0.097
-8 -7 -2 0.225
-3 7 -1 0.138
0 0 1 0.092
-1 0 -16 0.14
-7 2 -3 0.229

loop_
_geom_angle_atom_site_label_1
_geom_angle_atom_site_label_2
_geom_angle_atom_site_label_3
_geom_angle
_geom_angle_site_symmetry_1
_geom_angle_site_symmetry_3
_geom_angle_publ_flag
N3 Cd1 N3 180.00(19) 2_655 1_455 ?
N3 Cd1 N4 91.24(15) 2_655 . ?
N3 Cd1 N4 88.76(15) 1_455 . ?
N3 Cd1 N4 88.76(15) 2_655 2 ?
N3 Cd1 N4 91.24(15) 1_455 2 ?
N4 Cd1 N4 180.00(19) . 2 ?
N3 Cd1 S1 91.28(12) 2_655 . ?
N3 Cd1 S1 88.72(12) 1_455 . ?
N4 Cd1 S1 94.48(11) . . ?
N4 Cd1 S1 85.52(11) 2 . ?
N3 Cd1 S1 88.72(12) 2_655 2 ?
N3 Cd1 S1 91.28(12) 1_455 2 ?
N4 Cd1 S1 85.52(11) . 2 ?
N4 Cd1 S1 94.48(11) 2 2 ?
S1 Cd1 S1 180.00(10) . 2 ?
N1 Cd2 N2 91.91(15) . 2_665 ?
N1 Cd2 O1 82.76(15) . . ?
N2 Cd2 O1 84.03(14) 2_665 . ?
N1 Cd2 S3 170.30(12) . . ?
N2 Cd2 S3 95.32(11) 2_665 . ?
O1 Cd2 S3 91.57(9) . . ?
N1 Cd2 S4 89.96(11) . . ?
N2 Cd2 S4 178.13(11) 2_665 . ?
O1 Cd2 S4 96.22(9) . . ?
S3 Cd2 S4 82.82(4) . . ?
N1 Cd2 S2 101.04(12) . . ?
N2 Cd2 S2 92.44(10) 2_665 . ?
O1 Cd2 S2 174.93(9) . . ?
S3 Cd2 S2 85.12(4) . . ?
S4 Cd2 S2 87.19(4) . . ?
C1 S1 Cd1 93.63(16) . . ?
C2 S2 Cd2 98.66(16) . . ?
C3 S3 Cd2 96.00(15) . . ?
C4 S4 Cd2 100.94(15) . . ?
N1 C1 S1 178.5(5) . . ?
N2 C2 S2 178.9(4) . . ?
N3 C3 S3 178.2(4) . . ?
N4 C4 S4 178.5(4) . . ?
C1 N1 Cd2 168.2(4) . . ?
C2 N2 Cd2 167.3(4) . 2_665 ?
C3 N3 Cd1 159.3(4) . 1_655 ?
C4 N4 Cd1 156.0(4) . . ?
C3A S1A C1A 95.2(2) . . ?
C2A S2A C3A 94.9(2) . . ?
C4A S3A C5A 95.3(2) . . ?
C4A S4A C6A 95.7(2) . . ?
C5A S5A C7A 103.5(2) . . ?
C6A S6A C8A 97.9(2) . . ?
C2A C1A S1A 117.3(3) . . ?
C2A C1A I1A 126.4(3) . . ?
S1A C1A I1A 116.4(2) . . ?
C1A C2A S2A 117.4(3) . . ?
C1A C2A I2A 126.1(3) . . ?
S2A C2A I2A 116.4(2) . . ?
C4A C3A S1A 122.4(4) . . ?
C4A C3A S2A 122.5(4) . . ?
S1A C3A S2A 115.1(3) . . ?
C3A C4A S4A 122.7(4) . . ?
C3A C4A S3A 122.1(4) . . ?
S4A C4A S3A 115.2(3) . . ?
C6A C5A S5A 129.7(4) . . ?
C6A C5A S3A 116.7(3) . . ?
S5A C5A S3A 113.7(3) . . ?
C5A C6A S6A 126.4(4) . . ?
C5A C6A S4A 117.1(3) . . ?
S6A C6A S4A 116.6(3) . . ?
C8A C7A S5A 114.9(4) . . ?
C7A C8A S6A 114.0(4) . . ?
C1B S1B C3B 95.3(2) . . ?
C3B S2B C2B 94.7(2) . . ?
C4B S3B C5B 95.7(2) . . ?
C4B S4B C6B 95.8(2) . . ?
C5B S5B C7B 103.7(3) . . ?
C6B S6B C8B 98.1(3) . . ?
C2B C1B S1B 117.2(3) . . ?
C2B C1B I1B 126.2(3) . . ?
S1B C1B I1B 116.6(2) . . ?
C1B C2B S2B 117.4(3) . . ?
C1B C2B I2B 126.6(3) . . ?
S2B C2B I2B 116.0(2) . . ?
C4B C3B S1B 122.1(4) . . ?
C4B C3B S2B 122.9(4) . . ?
S1B C3B S2B 115.0(3) . . ?
C3B C4B S4B 123.1(4) . . ?
C3B C4B S3B 121.8(4) . . ?
S4B C4B S3B 115.1(3) . . ?
C6B C5B S5B 128.9(4) . . ?
C6B C5B S3B 116.8(4) . . ?
S5B C5B S3B 114.3(3) . . ?
C5B C6B S6B 126.2(4) . . ?
C5B C6B S4B 116.6(4) . . ?
S6B C6B S4B 117.2(3) . . ?
C8B C7B S5B 117.5(4) . . ?
C7B C8B S6B 115.1(5) . . ?
N5 C5 C6 179.3(7) . . ?

loop_
_geom_bond_atom_site_label_1
_geom_bond_atom_site_label_2
_geom_bond_distance
_geom_bond_site_symmetry_2
_geom_bond_publ_flag
Cd1 N3 2.275(4) 2_655 ?
Cd1 N3 2.275(4) 1_455 ?
Cd1 N4 2.328(4) . ?
Cd1 N4 2.328(4) 2 ?
Cd1 S1 2.7551(14) . ?
Cd1 S1 2.7551(14) 2 ?
Cd2 N1 2.262(4) . ?
Cd2 N2 2.301(4) 2_665 ?
Cd2 O1 2.386(3) . ?
Cd2 S3 2.6983(13) . ?
Cd2 S4 2.7209(12) . ?
Cd2 S2 2.7455(14) . ?
S1 C1 1.643(5) . ?
S2 C2 1.632(5) . ?
S3 C3 1.647(5) . ?
S4 C4 1.648(5) . ?
C1 N1 1.148(6) . ?
C2 N2 1.163(6) . ?
C3 N3 1.139(6) . ?
C4 N4 1.150(6) . ?
N2 Cd2 2.301(4) 2_665 ?
N3 Cd1 2.275(4) 1_655 ?
I1A C1A 2.074(4) . ?
I2A C2A 2.074(4) . ?
S1A C3A 1.739(4) . ?
S1A C1A 1.742(4) . ?
S2A C2A 1.742(4) . ?
S2A C3A 1.745(5) . ?
S3A C4A 1.745(4) . ?
S3A C5A 1.754(5) . ?
S4A C4A 1.732(4) . ?
S4A C6A 1.745(5) . ?
S5A C5A 1.738(5) . ?
S5A C7A 1.800(6) . ?
S6A C6A 1.741(5) . ?
S6A C8A 1.817(6) . ?
C1A C2A 1.338(6) . ?
C3A C4A 1.365(6) . ?
C5A C6A 1.355(6) . ?
C7A C8A 1.499(8) . ?
I1B C1B 2.088(4) . ?
I2B C2B 2.073(4) . ?
S1B C1B 1.739(4) . ?
S1B C3B 1.737(5) . ?
S2B C3B 1.744(5) . ?
S2B C2B 1.750(5) . ?
S3B C4B 1.738(5) . ?
S3B C5B 1.742(5) . ?
S4B C4B 1.737(5) . ?
S4B C6B 1.745(5) . ?
S5B C5B 1.732(5) . ?
S5B C7B 1.795(6) . ?
S6B C6B 1.740(5) . ?
S6B C8B 1.800(7) . ?
C1B C2B 1.334(6) . ?
C3B C4B 1.367(6) . ?
C5B C6B 1.367(6) . ?
C7B C8B 1.481(8) . ?
C5 N5 1.118(8) . ?
C5 C6 1.447(8) . ?
